data_1502880
loop_
_publ_author_name
'Purushothaman, Balaji'
'Parkin, Sean R.'
'Anthony, John E.'

_publ_section_title
;
 Synthesis and stability of soluble hexacenes.
;
_journal_issue 9
_journal_name_full 'Organic letters'
_journal_page_first 2060
_journal_page_last 2063
_journal_paper_doi 10.1021/ol100178s
_journal_volume 12
_journal_year 2010
_chemical_formula_moiety 'C108 H136 Si4, C6 H14'
_chemical_formula_sum 'C114 H150 Si4'
_chemical_formula_weight 1632.70
_chemical_name_systematic
; 
 ? 
;
_space_group_IT_number 2
_symmetry_cell_setting triclinic
_symmetry_space_group_name_Hall '-P 1'
_symmetry_space_group_name_H-M 'P -1'
_atom_sites_solution_hydrogens geom
_atom_sites_solution_primary direct
_atom_sites_solution_secondary difmap
_audit_creation_method SHELXL-97
_cell_angle_alpha 110.544(2)
_cell_angle_beta 93.866(2)
_cell_angle_gamma 103.166(2)
_cell_formula_units_Z 1
_cell_length_a 10.6166(5)
_cell_length_b 14.4156(7)
_cell_length_c 17.9265(8)
_cell_measurement_reflns_used 9927
_cell_measurement_temperature 90.0(2)
_cell_measurement_theta_max 57.47
_cell_measurement_theta_min 2.67
_cell_volume 2468.7(2)
_computing_cell_refinement 'APEX2 (Bruker-AXS, 2006)'
_computing_data_collection 'APEX2 (Bruker-AXS, 2006)'
_computing_data_reduction 'APEX2 (Bruker-AXS, 2006)'
_computing_molecular_graphics 'XP in SHELXTL (Sheldrick, 1994)'
_computing_publication_material
; 
SHELX97-2 (Sheldrick, 1997) and local procedures 
;
_computing_structure_refinement 'SHELXL-97 (Sheldrick, 1997)'
_computing_structure_solution 'SHELXS-97 (Sheldrick, 1997)'
_diffrn_ambient_temperature 90.0(2)
_diffrn_detector_area_resol_mean 18
_diffrn_measured_fraction_theta_full 0.986
_diffrn_measured_fraction_theta_max 0.986
_diffrn_measurement_device_type 'Bruker X8 Proteum diffractometer'
_diffrn_measurement_method '\f and \w scans'
_diffrn_radiation_monochromator 'graded multilayer optics'
_diffrn_radiation_source 'fine-focus rotating anode'
_diffrn_radiation_type CuK\a
_diffrn_radiation_wavelength 1.54178
_diffrn_reflns_av_R_equivalents 0.0538
_diffrn_reflns_av_sigmaI/netI 0.0371
_diffrn_reflns_limit_h_max 11
_diffrn_reflns_limit_h_min -11
_diffrn_reflns_limit_k_max 15
_diffrn_reflns_limit_k_min -15
_diffrn_reflns_limit_l_max 19
_diffrn_reflns_limit_l_min -13
_diffrn_reflns_number 6729
_diffrn_reflns_theta_full 57.71
_diffrn_reflns_theta_max 57.71
_diffrn_reflns_theta_min 2.67
_diffrn_standards_number 0
_exptl_absorpt_coefficient_mu 0.900
_exptl_absorpt_correction_T_max 0.982
_exptl_absorpt_correction_T_min 0.815
_exptl_absorpt_correction_type multi-scan
_exptl_absorpt_process_details 'Sadabs in APEX2 (BrukerAXS, 2006)'
_exptl_crystal_colour yellow
_exptl_crystal_density_diffrn 1.098
_exptl_crystal_density_method 'not measured'
_exptl_crystal_description block
_exptl_crystal_F_000 890
_exptl_crystal_size_max 0.07
_exptl_crystal_size_mid 0.04
_exptl_crystal_size_min 0.02
_refine_diff_density_max 1.017
_refine_diff_density_min -0.525
_refine_diff_density_rms 0.080
_refine_ls_extinction_method none
_refine_ls_goodness_of_fit_ref 1.034
_refine_ls_hydrogen_treatment constr
_refine_ls_matrix_type full
_refine_ls_number_parameters 658
_refine_ls_number_reflns 6729
_refine_ls_number_restraints 396
_refine_ls_restrained_S_all 1.036
_refine_ls_R_factor_all 0.1130
_refine_ls_R_factor_gt 0.0985
_refine_ls_shift/su_max 0.002
_refine_ls_shift/su_mean 0.000
_refine_ls_structure_factor_coef Fsqd
_refine_ls_weighting_details 'calc w=1/[\s^2^(Fo^2^)+(0.1339P)^2^+7.6795P] where P=(Fo^2^+2Fc^2^)/3'
_refine_ls_weighting_scheme calc
_refine_ls_wR_factor_gt 0.2551
_refine_ls_wR_factor_ref 0.2709
_reflns_number_gt 5684
_reflns_number_total 6729
_reflns_threshold_expression >2\s(I)
_cod_data_source_file ol100178s_si_004.cif
_cod_data_source_block x07091t
_cod_database_code 1502880

loop_
_symmetry_equiv_pos_as_xyz
'x, y, z'
'-x, -y, -z'

loop_
_atom_site_label
_atom_site_type_symbol
_atom_site_fract_x
_atom_site_fract_y
_atom_site_fract_z
_atom_site_U_iso_or_equiv
_atom_site_adp_type
_atom_site_occupancy
_atom_site_symmetry_multiplicity
_atom_site_calc_flag
_atom_site_refinement_flags
_atom_site_disorder_assembly
_atom_site_disorder_group
Si1 Si 0.55649(18) 0.61467(11) 0.16034(8) 0.0506(5) Uani 1 1 d . . .
Si2 Si 0.72427(15) 0.99638(15) 0.85861(8) 0.0553(5) Uani 1 1 d . . .
C1 C 0.5847(4) 0.7847(3) 0.4226(2) 0.0240(9) Uani 1 1 d . A .
C2 C 0.6178(4) 0.7275(3) 0.4694(3) 0.0256(10) Uani 1 1 d . . .
C3 C 0.6212(4) 0.6264(3) 0.4333(3) 0.0283(10) Uani 1 1 d . . .
H3 H 0.6035 0.5939 0.3762 0.034 Uiso 1 1 calc R . .
C4 C 0.6501(4) 0.5712(3) 0.4792(3) 0.0297(10) Uani 1 1 d . . .
C5 C 0.6485(5) 0.4659(3) 0.4431(3) 0.0337(11) Uani 1 1 d . . .
H5 H 0.6291 0.4319 0.3861 0.040 Uiso 1 1 calc R . .
C6 C 0.6745(5) 0.4138(4) 0.4893(3) 0.0379(12) Uani 1 1 d . . .
H6 H 0.6742 0.3437 0.4644 0.045 Uiso 1 1 calc R . .
C7 C 0.7016(5) 0.4621(4) 0.5736(3) 0.0408(12) Uani 1 1 d . . .
H7 H 0.7186 0.4242 0.6053 0.049 Uiso 1 1 calc R . .
C8 C 0.7039(5) 0.5619(4) 0.6103(3) 0.0348(11) Uani 1 1 d . . .
H8 H 0.7238 0.5939 0.6675 0.042 Uiso 1 1 calc R . .
C9 C 0.6768(4) 0.6194(3) 0.5639(3) 0.0293(10) Uani 1 1 d . . .
C10 C 0.6746(4) 0.7210(3) 0.5999(3) 0.0283(10) Uani 1 1 d . . .
H10 H 0.6943 0.7537 0.6570 0.034 Uiso 1 1 calc R . .
C11 C 0.6444(4) 0.7766(3) 0.5548(3) 0.0259(10) Uani 1 1 d . . .
C12 C 0.6389(4) 0.8804(3) 0.5914(2) 0.0239(9) Uani 1 1 d . B .
C13 C 0.6065(4) 0.9322(3) 0.5453(2) 0.0231(9) Uani 1 1 d . . .
C14 C 0.6028(4) 1.0431(3) 0.5808(2) 0.0239(9) Uani 1 1 d . . .
H14 H 0.6522 1.0740 0.6372 0.029 Uiso 1 1 calc R . .
C15 C 0.6749(4) 1.0982(3) 0.5324(2) 0.0238(9) Uani 1 1 d . . .
C16 C 0.7685(4) 1.1885(3) 0.5655(3) 0.0290(10) Uani 1 1 d . . .
H16 H 0.7897 1.2212 0.6226 0.035 Uiso 1 1 calc R . .
C17 C 0.8352(4) 1.2351(3) 0.5170(3) 0.0327(11) Uani 1 1 d . . .
C18 C 0.9368(5) 1.3280(4) 0.5504(3) 0.0405(12) Uani 1 1 d . . .
H18 H 0.9623 1.3607 0.6073 0.049 Uiso 1 1 calc R . .
C19 C 0.9985(5) 1.3706(4) 0.5008(4) 0.0489(15) Uani 1 1 d . . .
H19 H 1.0665 1.4330 0.5236 0.059 Uiso 1 1 calc R . .
C20 C 0.9629(5) 1.3237(4) 0.4174(4) 0.0514(15) Uani 1 1 d . . .
H20 H 1.0057 1.3544 0.3836 0.062 Uiso 1 1 calc R . .
C21 C 0.8678(5) 1.2348(4) 0.3846(4) 0.0451(13) Uani 1 1 d . . .
H21 H 0.8447 1.2030 0.3276 0.054 Uiso 1 1 calc R . .
C22 C 0.8020(5) 1.1878(3) 0.4328(3) 0.0332(11) Uani 1 1 d . . .
C23 C 0.7050(4) 1.0939(3) 0.3996(3) 0.0290(10) Uani 1 1 d . . .
H23 H 0.6821 1.0609 0.3426 0.035 Uiso 1 1 calc R . .
C24 C 0.6430(4) 1.0490(3) 0.4472(3) 0.0246(9) Uani 1 1 d . . .
C25 C 0.5425(4) 0.9463(3) 0.4147(2) 0.0232(9) Uani 1 1 d . . .
H25 H 0.5493 0.9111 0.3567 0.028 Uiso 1 1 calc R . .
C26 C 0.5773(4) 0.8833(3) 0.4601(2) 0.0216(9) Uani 1 1 d . . .
C27 C 0.5659(4) 0.7361(3) 0.3371(3) 0.0272(10) Uani 1 1 d . . .
C28 C 0.5575(5) 0.6904(3) 0.2662(3) 0.0358(11) Uani 1 1 d . A .
C29 C 0.6523(10) 0.6931(6) 0.1119(5) 0.0494(19) Uani 0.668(6) 1 d PDU A 1
H29A H 0.7409 0.7253 0.1446 0.059 Uiso 0.668(6) 1 calc PR A 1
H29B H 0.6627 0.6460 0.0586 0.059 Uiso 0.668(6) 1 calc PR A 1
C30 C 0.6027(9) 0.7765(6) 0.0990(5) 0.0425(17) Uani 0.668(6) 1 d PDU A 1
H30 H 0.5128 0.7464 0.0663 0.051 Uiso 0.668(6) 1 calc PR A 1
C31 C 0.6000(11) 0.8610(6) 0.1768(5) 0.050(2) Uani 0.668(6) 1 d PDU A 1
H31A H 0.5372 0.8335 0.2065 0.075 Uiso 0.668(6) 1 calc PR A 1
H31B H 0.5735 0.9160 0.1650 0.075 Uiso 0.668(6) 1 calc PR A 1
H31C H 0.6875 0.8887 0.2096 0.075 Uiso 0.668(6) 1 calc PR A 1
C32 C 0.7010(13) 0.8252(9) 0.0500(7) 0.067(3) Uani 0.668(6) 1 d PDU A 1
H32A H 0.7898 0.8521 0.0811 0.101 Uiso 0.668(6) 1 calc PR A 1
H32B H 0.6725 0.8812 0.0413 0.101 Uiso 0.668(6) 1 calc PR A 1
H32C H 0.7007 0.7720 -0.0022 0.101 Uiso 0.668(6) 1 calc PR A 1
C29' C 0.5624(18) 0.6963(13) 0.0976(10) 0.051(3) Uiso 0.332(6) 1 d PDU A 2
H29C H 0.5572 0.6503 0.0408 0.061 Uiso 0.332(6) 1 calc PR A 2
H29D H 0.4814 0.7195 0.1007 0.061 Uiso 0.332(6) 1 calc PR A 2
C30' C 0.6773(19) 0.7916(12) 0.1148(9) 0.056(3) Uiso 0.332(6) 1 d PDU A 2
H30' H 0.7639 0.7753 0.1163 0.067 Uiso 0.332(6) 1 calc PR A 2
C31' C 0.672(2) 0.8792(15) 0.1902(11) 0.057(5) Uiso 0.332(6) 1 d PDU A 2
H31D H 0.7470 0.9384 0.1995 0.086 Uiso 0.332(6) 1 calc PR A 2
H31E H 0.6757 0.8579 0.2363 0.086 Uiso 0.332(6) 1 calc PR A 2
H31F H 0.5904 0.8984 0.1837 0.086 Uiso 0.332(6) 1 calc PR A 2
C32' C 0.639(2) 0.8129(16) 0.0348(10) 0.051(5) Uiso 0.332(6) 1 d PDU A 2
H32D H 0.6399 0.7537 -0.0133 0.077 Uiso 0.332(6) 1 calc PR A 2
H32E H 0.7019 0.8745 0.0354 0.077 Uiso 0.332(6) 1 calc PR A 2
H32F H 0.5506 0.8234 0.0336 0.077 Uiso 0.332(6) 1 calc PR A 2
C33 C 0.3778(12) 0.5604(9) 0.1059(6) 0.077(3) Uani 0.668(6) 1 d PDU A 1
H33A H 0.3425 0.6203 0.1128 0.092 Uiso 0.668(6) 1 calc PR A 1
H33B H 0.3813 0.5284 0.0476 0.092 Uiso 0.668(6) 1 calc PR A 1
C34 C 0.2824(13) 0.4887(10) 0.1241(7) 0.088(3) Uani 0.668(6) 1 d PDU A 1
H34 H 0.3161 0.4264 0.1049 0.106 Uiso 0.668(6) 1 calc PR A 1
C35 C 0.1482(14) 0.4498(11) 0.0693(8) 0.104(4) Uani 0.668(6) 1 d PDU A 1
H35A H 0.1005 0.5026 0.0859 0.156 Uiso 0.668(6) 1 calc PR A 1
H35B H 0.0976 0.3868 0.0741 0.156 Uiso 0.668(6) 1 calc PR A 1
H35C H 0.1611 0.4354 0.0132 0.156 Uiso 0.668(6) 1 calc PR A 1
C36 C 0.2776(18) 0.5022(12) 0.2063(7) 0.111(5) Uani 0.668(6) 1 d PDU A 1
H36A H 0.3665 0.5169 0.2346 0.166 Uiso 0.668(6) 1 calc PR A 1
H36B H 0.2226 0.4393 0.2091 0.166 Uiso 0.668(6) 1 calc PR A 1
H36C H 0.2405 0.5598 0.2319 0.166 Uiso 0.668(6) 1 calc PR A 1
C33' C 0.427(2) 0.509(2) 0.1214(15) 0.085(4) Uiso 0.332(6) 1 d PDU A 2
H33C H 0.3962 0.5122 0.0691 0.102 Uiso 0.332(6) 1 calc PR A 2
H33D H 0.4701 0.4528 0.1073 0.102 Uiso 0.332(6) 1 calc PR A 2
C34' C 0.309(2) 0.465(2) 0.1426(16) 0.100(4) Uiso 0.332(6) 1 d PDU A 2
H34' H 0.3321 0.4177 0.1673 0.120 Uiso 0.332(6) 1 calc PR A 2
C35' C 0.209(3) 0.394(2) 0.0645(16) 0.110(6) Uiso 0.332(6) 1 d PDU A 2
H35D H 0.1237 0.3713 0.0791 0.165 Uiso 0.332(6) 1 calc PR A 2
H35E H 0.2403 0.3342 0.0357 0.165 Uiso 0.332(6) 1 calc PR A 2
H35F H 0.2011 0.4324 0.0295 0.165 Uiso 0.332(6) 1 calc PR A 2
C36' C 0.244(3) 0.529(3) 0.2008(17) 0.092(6) Uiso 0.332(6) 1 d PDU A 2
H36D H 0.1685 0.4847 0.2113 0.138 Uiso 0.332(6) 1 calc PR A 2
H36E H 0.2148 0.5753 0.1790 0.138 Uiso 0.332(6) 1 calc PR A 2
H36F H 0.3057 0.5694 0.2512 0.138 Uiso 0.332(6) 1 calc PR A 2
C37 C 0.6165(13) 0.5022(8) 0.1526(7) 0.092(4) Uani 0.668(6) 1 d PDU A 1
H37A H 0.5822 0.4767 0.1938 0.111 Uiso 0.668(6) 1 calc PR A 1
H37B H 0.5764 0.4476 0.0992 0.111 Uiso 0.668(6) 1 calc PR A 1
C38 C 0.7509(15) 0.5126(9) 0.1612(9) 0.107(4) Uani 0.668(6) 1 d PDU A 1
H38 H 0.7877 0.5496 0.1263 0.129 Uiso 0.668(6) 1 calc PR A 1
C39 C 0.783(2) 0.4118(12) 0.1335(16) 0.215(12) Uani 0.668(6) 1 d PDU A 1
H39A H 0.8370 0.4080 0.0910 0.322 Uiso 0.668(6) 1 calc PR A 1
H39B H 0.7013 0.3562 0.1123 0.322 Uiso 0.668(6) 1 calc PR A 1
H39C H 0.8306 0.4049 0.1791 0.322 Uiso 0.668(6) 1 calc PR A 1
C40 C 0.8178(19) 0.5771(18) 0.2466(10) 0.160(8) Uani 0.668(6) 1 d PDU A 1
H40A H 0.8500 0.6489 0.2523 0.240 Uiso 0.668(6) 1 calc PR A 1
H40B H 0.8916 0.5520 0.2594 0.240 Uiso 0.668(6) 1 calc PR A 1
H40C H 0.7552 0.5723 0.2838 0.240 Uiso 0.668(6) 1 calc PR A 1
C37' C 0.730(2) 0.5807(18) 0.1580(12) 0.079(6) Uiso 0.332(6) 1 d PD A 2
H37C H 0.7184 0.5189 0.1084 0.094 Uiso 0.332(6) 1 calc PR A 2
H37D H 0.7920 0.6377 0.1499 0.094 Uiso 0.332(6) 1 calc PR A 2
C38' C 0.7954(14) 0.5622(11) 0.2208(9) 0.026(4) Uiso 0.332(6) 1 d PD A 2
H38' H 0.8067 0.6219 0.2729 0.031 Uiso 0.332(6) 1 calc PR A 2
C39' C 0.717(3) 0.467(2) 0.228(2) 0.151(14) Uiso 0.332(6) 1 d PD A 2
H39D H 0.6320 0.4755 0.2423 0.227 Uiso 0.332(6) 1 calc PR A 2
H39E H 0.7644 0.4533 0.2706 0.227 Uiso 0.332(6) 1 calc PR A 2
H39F H 0.7042 0.4086 0.1768 0.227 Uiso 0.332(6) 1 calc PR A 2
C40' C 0.928(2) 0.550(2) 0.2013(18) 0.120(10) Uiso 0.332(6) 1 d PD A 2
H40D H 0.9766 0.5421 0.2461 0.181 Uiso 0.332(6) 1 calc PR A 2
H40E H 0.9769 0.6112 0.1930 0.181 Uiso 0.332(6) 1 calc PR A 2
H40F H 0.9169 0.4891 0.1520 0.181 Uiso 0.332(6) 1 calc PR A 2
C41 C 0.6673(4) 0.9277(3) 0.6772(3) 0.0275(10) Uani 1 1 d . . .
C42 C 0.6933(5) 0.9605(4) 0.7492(3) 0.0344(11) Uani 1 1 d . B .
C43 C 0.7760(15) 1.1543(11) 0.9105(8) 0.065(4) Uani 0.537(7) 1 d PDU B 1
H43A H 0.7017 1.1782 0.8950 0.078 Uiso 0.537(7) 1 calc PR B 1
H43B H 0.7875 1.1745 0.9699 0.078 Uiso 0.537(7) 1 calc PR B 1
C44 C 0.8973(16) 1.2111(10) 0.8901(7) 0.086(3) Uani 0.537(7) 1 d PDU B 1
H44 H 0.9620 1.1698 0.8876 0.103 Uiso 0.537(7) 1 calc PR B 1
C45 C 0.875(2) 1.2147(12) 0.8126(8) 0.111(5) Uani 0.537(7) 1 d PDU B 1
H45A H 0.7890 1.2258 0.8033 0.166 Uiso 0.537(7) 1 calc PR B 1
H45B H 0.8791 1.1496 0.7715 0.166 Uiso 0.537(7) 1 calc PR B 1
H45C H 0.9431 1.2713 0.8091 0.166 Uiso 0.537(7) 1 calc PR B 1
C46 C 0.9589(19) 1.3139(11) 0.9551(9) 0.105(5) Uani 0.537(7) 1 d PDU B 1
H46A H 1.0431 1.3446 0.9426 0.157 Uiso 0.537(7) 1 calc PR B 1
H46B H 0.9732 1.3060 1.0068 0.157 Uiso 0.537(7) 1 calc PR B 1
H46C H 0.9008 1.3587 0.9584 0.157 Uiso 0.537(7) 1 calc PR B 1
C43' C 0.8206(19) 1.1123(11) 0.9129(9) 0.072(3) Uani 0.463(7) 1 d PDU B 2
H43C H 0.8323 1.1198 0.9702 0.086 Uiso 0.463(7) 1 calc PR B 2
H43D H 0.9078 1.1175 0.8958 0.086 Uiso 0.463(7) 1 calc PR B 2
C44' C 0.774(2) 1.1974(12) 0.9073(10) 0.073(4) Uani 0.463(7) 1 d PDU B 2
H44' H 0.6778 1.1781 0.9098 0.088 Uiso 0.463(7) 1 calc PR B 2
C45' C 0.781(3) 1.2076(14) 0.8304(9) 0.105(5) Uani 0.463(7) 1 d PDU B 2
H45D H 0.7893 1.1432 0.7904 0.157 Uiso 0.463(7) 1 calc PR B 2
H45E H 0.8580 1.2637 0.8358 0.157 Uiso 0.463(7) 1 calc PR B 2
H45F H 0.7017 1.2230 0.8127 0.157 Uiso 0.463(7) 1 calc PR B 2
C46' C 0.8291(19) 1.2998(12) 0.9761(9) 0.090(5) Uani 0.463(7) 1 d PDU B 2
H46D H 0.9072 1.2979 1.0073 0.135 Uiso 0.463(7) 1 calc PR B 2
H46E H 0.7632 1.3141 1.0112 0.135 Uiso 0.463(7) 1 calc PR B 2
H46F H 0.8528 1.3541 0.9545 0.135 Uiso 0.463(7) 1 calc PR B 2
C47 C 0.8545(13) 0.9613(11) 0.8953(7) 0.057(2) Uani 0.537(7) 1 d PDU B 1
H47A H 0.9336 1.0200 0.9104 0.068 Uiso 0.537(7) 1 calc PR B 1
H47B H 0.8352 0.9507 0.9455 0.068 Uiso 0.537(7) 1 calc PR B 1
C48 C 0.8866(17) 0.8693(11) 0.8418(9) 0.063(3) Uani 0.537(7) 1 d PDU B 1
H48 H 0.8022 0.8172 0.8120 0.076 Uiso 0.537(7) 1 calc PR B 1
C49 C 0.9655(14) 0.8914(14) 0.7796(8) 0.070(3) Uani 0.537(7) 1 d PDU B 1
H49A H 0.9413 0.9462 0.7665 0.105 Uiso 0.537(7) 1 calc PR B 1
H49B H 0.9471 0.8290 0.7306 0.105 Uiso 0.537(7) 1 calc PR B 1
H49C H 1.0592 0.9133 0.8015 0.105 Uiso 0.537(7) 1 calc PR B 1
C50 C 0.9622(15) 0.8197(12) 0.8860(10) 0.076(3) Uani 0.537(7) 1 d PDU B 1
H50A H 1.0456 0.8692 0.9159 0.115 Uiso 0.537(7) 1 calc PR B 1
H50B H 0.9792 0.7586 0.8466 0.115 Uiso 0.537(7) 1 calc PR B 1
H50C H 0.9100 0.7998 0.9237 0.115 Uiso 0.537(7) 1 calc PR B 1
C47' C 0.8189(15) 0.8903(14) 0.8693(9) 0.058(3) Uani 0.463(7) 1 d PDU B 2
H47C H 0.8592 0.9150 0.9266 0.070 Uiso 0.463(7) 1 calc PR B 2
H47D H 0.7507 0.8253 0.8579 0.070 Uiso 0.463(7) 1 calc PR B 2
C48' C 0.9225(18) 0.8642(13) 0.8193(13) 0.067(3) Uani 0.463(7) 1 d PDU B 2
H48' H 0.8786 0.8371 0.7619 0.081 Uiso 0.463(7) 1 calc PR B 2
C49' C 1.0331(17) 0.9537(12) 0.8283(14) 0.089(5) Uani 0.463(7) 1 d PDU B 2
H49D H 0.9999 1.0135 0.8343 0.134 Uiso 0.463(7) 1 calc PR B 2
H49E H 1.0759 0.9372 0.7804 0.134 Uiso 0.463(7) 1 calc PR B 2
H49F H 1.0966 0.9692 0.8762 0.134 Uiso 0.463(7) 1 calc PR B 2
C50' C 0.9781(18) 0.7785(13) 0.8285(12) 0.083(4) Uani 0.463(7) 1 d PDU B 2
H50D H 1.0354 0.8050 0.8808 0.124 Uiso 0.463(7) 1 calc PR B 2
H50E H 1.0286 0.7554 0.7850 0.124 Uiso 0.463(7) 1 calc PR B 2
H50F H 0.9059 0.7206 0.8255 0.124 Uiso 0.463(7) 1 calc PR B 2
C51 C 0.5651(6) 0.9570(5) 0.8914(3) 0.0504(13) Uani 1 1 d U B .
H51A H 0.5827 0.9364 0.9374 0.060 Uiso 1 1 calc R . .
H51B H 0.5316 1.0185 0.9121 0.060 Uiso 1 1 calc R . .
C52 C 0.4586(7) 0.8728(5) 0.8314(4) 0.0708(17) Uani 1 1 d U . .
H52 H 0.4441 0.8941 0.7848 0.085 Uiso 1 1 calc R B .
C53 C 0.3315(8) 0.8630(6) 0.8654(5) 0.089(2) Uani 1 1 d U B .
H53A H 0.3399 0.8393 0.9099 0.133 Uiso 1 1 calc R . .
H53B H 0.2600 0.8134 0.8229 0.133 Uiso 1 1 calc R . .
H53C H 0.3125 0.9302 0.8852 0.133 Uiso 1 1 calc R . .
C54 C 0.4860(9) 0.7722(6) 0.7984(5) 0.090(2) Uani 1 1 d U B .
H54A H 0.5628 0.7780 0.7712 0.134 Uiso 1 1 calc R . .
H54B H 0.4100 0.7224 0.7595 0.134 Uiso 1 1 calc R . .
H54C H 0.5034 0.7490 0.8423 0.134 Uiso 1 1 calc R . .
C1S C 0.928(3) 0.880(2) 0.3313(16) 0.304(13) Uiso 1 1 d G . .
H1S1 H 0.9692 0.8257 0.3295 0.456 Uiso 1 1 calc R . .
H1S2 H 0.9278 0.8902 0.2799 0.456 Uiso 1 1 calc R . .
H1S3 H 0.8373 0.8614 0.3407 0.456 Uiso 1 1 calc R . .
C2S C 0.9914(13) 0.9638(10) 0.3884(7) 0.128(4) Uiso 1 1 d . . .
H2S1 H 0.9650 1.0225 0.3820 0.154 Uiso 1 1 calc R . .
H2S2 H 1.0864 0.9747 0.3865 0.154 Uiso 1 1 calc R . .
C3S C 0.9636(16) 0.9582(11) 0.4699(9) 0.172(6) Uiso 1 1 d . . .
H3S1 H 0.8696 0.9526 0.4733 0.206 Uiso 1 1 calc R . .
H3S2 H 0.9834 0.8963 0.4743 0.206 Uiso 1 1 calc R . .

loop_
_atom_site_aniso_label
_atom_site_aniso_U_11
_atom_site_aniso_U_22
_atom_site_aniso_U_33
_atom_site_aniso_U_23
_atom_site_aniso_U_13
_atom_site_aniso_U_12
Si1 0.0953(13) 0.0275(8) 0.0284(8) 0.0082(6) 0.0238(7) 0.0149(7)
Si2 0.0476(9) 0.0913(13) 0.0278(8) 0.0304(8) 0.0011(6) 0.0092(8)
C1 0.027(2) 0.018(2) 0.028(2) 0.0117(18) 0.0072(17) 0.0023(17)
C2 0.025(2) 0.023(2) 0.033(2) 0.0144(19) 0.0076(18) 0.0052(18)
C3 0.033(2) 0.023(2) 0.031(2) 0.0113(19) 0.0120(19) 0.0077(19)
C4 0.023(2) 0.024(2) 0.049(3) 0.021(2) 0.012(2) 0.0089(19)
C5 0.032(3) 0.027(2) 0.049(3) 0.018(2) 0.016(2) 0.012(2)
C6 0.035(3) 0.030(3) 0.062(3) 0.025(2) 0.017(2) 0.017(2)
C7 0.039(3) 0.038(3) 0.065(4) 0.036(3) 0.018(2) 0.018(2)
C8 0.036(3) 0.035(3) 0.046(3) 0.026(2) 0.011(2) 0.015(2)
C9 0.024(2) 0.028(2) 0.044(3) 0.020(2) 0.0114(19) 0.0094(19)
C10 0.027(2) 0.028(2) 0.034(2) 0.017(2) 0.0070(19) 0.0058(19)
C11 0.027(2) 0.026(2) 0.028(2) 0.0147(19) 0.0066(18) 0.0066(18)
C12 0.025(2) 0.020(2) 0.025(2) 0.0102(18) 0.0027(17) 0.0000(17)
C13 0.022(2) 0.018(2) 0.028(2) 0.0098(18) 0.0056(17) 0.0014(17)
C14 0.033(2) 0.015(2) 0.020(2) 0.0064(17) -0.0006(17) 0.0012(18)
C15 0.030(2) 0.017(2) 0.027(2) 0.0105(18) 0.0033(18) 0.0068(18)
C16 0.032(2) 0.018(2) 0.036(2) 0.0100(19) -0.0004(19) 0.0060(19)
C17 0.027(2) 0.019(2) 0.057(3) 0.019(2) 0.008(2) 0.0067(19)
C18 0.029(3) 0.023(2) 0.067(3) 0.017(2) 0.003(2) 0.004(2)
C19 0.028(3) 0.028(3) 0.098(5) 0.032(3) 0.019(3) 0.005(2)
C20 0.046(3) 0.038(3) 0.082(4) 0.032(3) 0.033(3) 0.011(3)
C21 0.053(3) 0.033(3) 0.061(3) 0.027(3) 0.029(3) 0.013(3)
C22 0.035(3) 0.022(2) 0.053(3) 0.021(2) 0.019(2) 0.013(2)
C23 0.037(3) 0.025(2) 0.033(2) 0.016(2) 0.012(2) 0.012(2)
C24 0.028(2) 0.017(2) 0.033(2) 0.0130(18) 0.0069(18) 0.0071(18)
C25 0.034(2) 0.016(2) 0.019(2) 0.0066(17) 0.0064(17) 0.0058(18)
C26 0.020(2) 0.018(2) 0.026(2) 0.0100(18) 0.0044(17) 0.0006(17)
C27 0.035(3) 0.017(2) 0.031(3) 0.012(2) 0.0089(19) 0.0057(18)
C28 0.053(3) 0.024(2) 0.034(3) 0.014(2) 0.012(2) 0.010(2)
C29 0.070(5) 0.041(3) 0.044(4) 0.020(3) 0.025(3) 0.017(3)
C30 0.057(4) 0.044(3) 0.039(3) 0.024(3) 0.016(3) 0.021(3)
C31 0.078(6) 0.040(4) 0.048(4) 0.028(3) 0.014(4) 0.027(4)
C32 0.095(8) 0.070(6) 0.059(5) 0.048(4) 0.024(5) 0.024(6)
C33 0.101(6) 0.074(5) 0.043(4) 0.030(4) 0.000(4) -0.009(5)
C34 0.106(5) 0.089(5) 0.072(4) 0.048(4) 0.013(4) 0.003(4)
C35 0.116(7) 0.098(8) 0.083(7) 0.045(6) 0.008(6) -0.014(7)
C36 0.140(9) 0.090(8) 0.069(5) 0.037(6) 0.000(6) -0.040(7)
C37 0.151(9) 0.060(6) 0.105(8) 0.043(6) 0.099(7) 0.062(7)
C38 0.159(10) 0.069(8) 0.153(11) 0.078(8) 0.086(10) 0.069(8)
C39 0.211(19) 0.111(10) 0.45(3) 0.173(15) 0.24(2) 0.119(13)
C40 0.169(15) 0.30(2) 0.122(11) 0.141(11) 0.061(9) 0.167(15)
C41 0.030(2) 0.023(2) 0.031(3) 0.015(2) 0.0025(19) 0.0029(19)
C42 0.039(3) 0.034(3) 0.034(3) 0.019(2) 0.005(2) 0.006(2)
C43 0.092(7) 0.048(7) 0.033(4) 0.003(5) -0.001(4) 0.001(6)
C44 0.111(6) 0.057(5) 0.053(4) -0.002(4) 0.013(5) -0.010(5)
C45 0.166(13) 0.061(8) 0.065(6) 0.011(6) 0.025(8) -0.028(9)
C46 0.128(11) 0.065(7) 0.082(7) 0.008(6) 0.001(8) -0.008(7)
C43' 0.092(7) 0.048(6) 0.045(5) -0.004(5) 0.003(5) -0.002(6)
C44' 0.095(6) 0.053(6) 0.043(4) -0.004(5) 0.002(5) 0.005(6)
C45' 0.173(12) 0.052(7) 0.065(6) 0.011(6) 0.028(8) -0.002(9)
C46' 0.097(10) 0.059(7) 0.075(7) -0.012(7) -0.008(8) 0.010(8)
C47 0.073(6) 0.072(6) 0.050(6) 0.037(5) 0.019(4) 0.041(5)
C48 0.077(6) 0.071(5) 0.065(6) 0.038(5) 0.022(4) 0.040(5)
C49 0.059(7) 0.109(9) 0.059(7) 0.034(6) 0.023(5) 0.045(6)
C50 0.084(7) 0.089(8) 0.090(8) 0.052(7) 0.032(6) 0.053(6)
C47' 0.077(6) 0.072(6) 0.054(6) 0.048(6) 0.015(5) 0.033(5)
C48' 0.079(7) 0.069(5) 0.074(7) 0.045(5) 0.018(5) 0.027(5)
C49' 0.081(9) 0.060(7) 0.129(12) 0.029(8) 0.041(8) 0.025(7)
C50' 0.078(9) 0.078(8) 0.107(10) 0.052(8) -0.001(8) 0.027(7)
C51 0.061(3) 0.061(3) 0.041(3) 0.027(2) 0.016(2) 0.022(3)
C52 0.072(4) 0.063(4) 0.072(4) 0.019(3) 0.033(3) 0.012(3)
C53 0.080(5) 0.070(5) 0.108(6) 0.026(4) 0.042(4) 0.011(4)
C54 0.105(6) 0.064(4) 0.105(6) 0.032(4) 0.065(5) 0.018(4)

loop_
_atom_type_symbol
_atom_type_description
_atom_type_scat_dispersion_real
_atom_type_scat_dispersion_imag
_atom_type_scat_source
C C 0.0181 0.0091 'International Tables Vol C Tables 4.2.6.8 and 6.1.1.4'
H H 0.0000 0.0000 'International Tables Vol C Tables 4.2.6.8 and 6.1.1.4'
Si Si 0.2541 0.3302 'International Tables Vol C Tables 4.2.6.8 and 6.1.1.4'

loop_
_geom_angle_atom_site_label_1
_geom_angle_atom_site_label_2
_geom_angle_atom_site_label_3
_geom_angle
_geom_angle_site_symmetry_1
_geom_angle_site_symmetry_3
C33' Si1 C28 112.8(8) . .
C33' Si1 C29 130.8(9) . .
C28 Si1 C29 111.2(3) . .
C33' Si1 C37 72.4(10) . .
C28 Si1 C37 109.7(4) . .
C29 Si1 C37 111.7(4) . .
C33' Si1 C29' 110.3(11) . .
C28 Si1 C29' 110.9(6) . .
C37 Si1 C29' 133.6(7) . .
C28 Si1 C33 108.5(4) . .
C29 Si1 C33 109.8(4) . .
C37 Si1 C33 105.8(6) . .
C29' Si1 C33 81.6(6) . .
C33' Si1 C37' 113.2(11) . .
C28 Si1 C37' 105.0(6) . .
C29 Si1 C37' 74.6(7) . .
C29' Si1 C37' 104.3(8) . .
C33 Si1 C37' 141.2(8) . .
C43' Si2 C47 80.9(9) . .
C43' Si2 C42 117.2(6) . .
C47 Si2 C42 115.9(4) . .
C43' Si2 C51 117.3(7) . .
C47 Si2 C51 116.1(5) . .
C42 Si2 C51 107.8(2) . .
C47 Si2 C43 104.7(7) . .
C42 Si2 C43 107.3(4) . .
C51 Si2 C43 104.0(5) . .
C43' Si2 C47' 107.7(9) . .
C42 Si2 C47' 102.1(5) . .
C51 Si2 C47' 102.6(5) . .
C43 Si2 C47' 131.4(7) . .
C26 C1 C27 121.9(4) . .
C26 C1 C2 120.4(4) . .
C27 C1 C2 117.6(4) . .
C3 C2 C11 119.6(4) . .
C3 C2 C1 121.8(4) . .
C11 C2 C1 118.6(4) . .
C2 C3 C4 121.3(4) . .
C2 C3 H3 119.3 . .
C4 C3 H3 119.3 . .
C3 C4 C9 119.4(4) . .
C3 C4 C5 121.9(4) . .
C9 C4 C5 118.7(4) . .
C6 C5 C4 120.5(5) . .
C6 C5 H5 119.7 . .
C4 C5 H5 119.7 . .
C5 C6 C7 120.7(4) . .
C5 C6 H6 119.7 . .
C7 C6 H6 119.7 . .
C8 C7 C6 120.7(4) . .
C8 C7 H7 119.6 . .
C6 C7 H7 119.6 . .
C7 C8 C9 120.4(5) . .
C7 C8 H8 119.8 . .
C9 C8 H8 119.8 . .
C10 C9 C4 119.2(4) . .
C10 C9 C8 121.8(4) . .
C4 C9 C8 119.0(4) . .
C9 C10 C11 121.9(4) . .
C9 C10 H10 119.0 . .
C11 C10 H10 119.0 . .
C10 C11 C2 118.5(4) . .
C10 C11 C12 122.2(4) . .
C2 C11 C12 119.2(4) . .
C13 C12 C41 121.5(4) . .
C13 C12 C11 120.7(4) . .
C41 C12 C11 117.8(4) . .
C12 C13 C26 120.5(4) . .
C12 C13 C14 122.9(4) . .
C26 C13 C14 116.6(3) . .
C15 C14 C13 107.7(3) . .
C15 C14 C25 113.3(3) . 2_676
C13 C14 C25 112.2(3) . 2_676
C15 C14 H14 107.8 . .
C13 C14 H14 107.8 . .
C25 C14 H14 107.8 2_676 .
C16 C15 C24 119.5(4) . .
C16 C15 C14 123.8(4) . .
C24 C15 C14 116.6(4) . .
C15 C16 C17 121.3(4) . .
C15 C16 H16 119.4 . .
C17 C16 H16 119.4 . .
C22 C17 C16 119.4(4) . .
C22 C17 C18 118.4(4) . .
C16 C17 C18 122.2(5) . .
C19 C18 C17 120.1(5) . .
C19 C18 H18 119.9 . .
C17 C18 H18 119.9 . .
C18 C19 C20 120.8(5) . .
C18 C19 H19 119.6 . .
C20 C19 H19 119.6 . .
C21 C20 C19 119.9(5) . .
C21 C20 H20 120.0 . .
C19 C20 H20 120.0 . .
C20 C21 C22 121.5(5) . .
C20 C21 H21 119.2 . .
C22 C21 H21 119.2 . .
C23 C22 C17 118.5(4) . .
C23 C22 C21 122.2(5) . .
C17 C22 C21 119.3(4) . .
C24 C23 C22 121.4(4) . .
C24 C23 H23 119.3 . .
C22 C23 H23 119.3 . .
C23 C24 C15 119.9(4) . .
C23 C24 C25 123.5(4) . .
C15 C24 C25 116.6(4) . .
C26 C25 C24 107.8(3) . .
C26 C25 C14 112.5(3) . 2_676
C24 C25 C14 112.3(3) . 2_676
C26 C25 H25 108.0 . .
C24 C25 H25 108.0 . .
C14 C25 H25 108.0 2_676 .
C1 C26 C13 120.5(4) . .
C1 C26 C25 122.9(4) . .
C13 C26 C25 116.6(3) . .
C28 C27 C1 174.2(5) . .
C27 C28 Si1 174.4(4) . .
C30 C29 Si1 118.9(6) . .
C30 C29 H29A 107.6 . .
Si1 C29 H29A 107.6 . .
C30 C29 H29B 107.6 . .
Si1 C29 H29B 107.6 . .
H29A C29 H29B 107.0 . .
C29 C30 C31 112.7(6) . .
C29 C30 C32 107.1(7) . .
C31 C30 C32 108.2(7) . .
C29 C30 H30 109.6 . .
C31 C30 H30 109.6 . .
C32 C30 H30 109.6 . .
C30' C29' Si1 121.3(12) . .
C30' C29' H29C 107.0 . .
Si1 C29' H29C 107.0 . .
C30' C29' H29D 107.0 . .
Si1 C29' H29D 107.0 . .
H29C C29' H29D 106.7 . .
C31' C30' C29' 111.7(15) . .
C31' C30' C32' 111.3(15) . .
C29' C30' C32' 97.1(13) . .
C31' C30' H30' 112.0 . .
C29' C30' H30' 112.0 . .
C32' C30' H30' 112.0 . .
C30' C31' H31D 109.5 . .
C30' C31' H31E 109.5 . .
H31D C31' H31E 109.5 . .
C30' C31' H31F 109.5 . .
H31D C31' H31F 109.5 . .
H31E C31' H31F 109.5 . .
C30' C32' H32D 109.5 . .
C30' C32' H32E 109.5 . .
H32D C32' H32E 109.5 . .
C30' C32' H32F 109.5 . .
H32D C32' H32F 109.5 . .
H32E C32' H32F 109.5 . .
C34 C33 Si1 123.3(9) . .
C34 C33 H33A 106.5 . .
Si1 C33 H33A 106.5 . .
C34 C33 H33B 106.5 . .
Si1 C33 H33B 106.5 . .
H33A C33 H33B 106.5 . .
C33 C34 C36 119.0(10) . .
C33 C34 C35 114.6(10) . .
C36 C34 C35 115.2(12) . .
C33 C34 H34 101.3 . .
C36 C34 H34 101.3 . .
C35 C34 H34 101.3 . .
C34' C33' Si1 139.6(18) . .
C34' C33' H33C 102.2 . .
Si1 C33' H33C 102.2 . .
C34' C33' H33D 102.2 . .
Si1 C33' H33D 102.2 . .
H33C C33' H33D 104.8 . .
C33' C34' C36' 121(2) . .
C33' C34' C35' 110(2) . .
C36' C34' C35' 110(2) . .
C33' C34' H34' 105.1 . .
C36' C34' H34' 105.1 . .
C35' C34' H34' 105.1 . .
C34' C35' H35D 109.5 . .
C34' C35' H35E 109.5 . .
H35D C35' H35E 109.5 . .
C34' C35' H35F 109.5 . .
H35D C35' H35F 109.5 . .
H35E C35' H35F 109.5 . .
C34' C36' H36D 109.5 . .
C34' C36' H36E 109.5 . .
H36D C36' H36E 109.5 . .
C34' C36' H36F 109.5 . .
H36D C36' H36F 109.5 . .
H36E C36' H36F 109.5 . .
C38 C37 Si1 119.2(8) . .
C38 C37 H37A 107.5 . .
Si1 C37 H37A 107.5 . .
C38 C37 H37B 107.5 . .
Si1 C37 H37B 107.5 . .
H37A C37 H37B 107.0 . .
C37 C38 C39 112.6(13) . .
C37 C38 C40 111.8(11) . .
C39 C38 C40 110.3(14) . .
C37 C38 H38 107.3 . .
C39 C38 H38 107.3 . .
C40 C38 H38 107.3 . .
C38 C39 H39A 109.5 . .
C38 C39 H39B 109.5 . .
H39A C39 H39B 109.5 . .
C38 C39 H39C 109.5 . .
H39A C39 H39C 109.5 . .
H39B C39 H39C 109.5 . .
C38' C37' Si1 124.3(14) . .
C38' C37' H37C 106.3 . .
Si1 C37' H37C 106.3 . .
C38' C37' H37D 106.3 . .
Si1 C37' H37D 106.3 . .
H37C C37' H37D 106.4 . .
C37' C38' C39' 109.9(16) . .
C37' C38' C40' 108.9(13) . .
C39' C38' C40' 109.7(16) . .
C37' C38' H38' 109.4 . .
C39' C38' H38' 109.4 . .
C40' C38' H38' 109.4 . .
C38' C39' H39D 109.5 . .
C38' C39' H39E 109.5 . .
H39D C39' H39E 109.5 . .
C38' C39' H39F 109.5 . .
H39D C39' H39F 109.5 . .
H39E C39' H39F 109.5 . .
C38' C40' H40D 109.5 . .
C38' C40' H40E 109.5 . .
H40D C40' H40E 109.5 . .
C38' C40' H40F 109.5 . .
H40D C40' H40F 109.5 . .
H40E C40' H40F 109.5 . .
C42 C41 C12 174.9(5) . .
C41 C42 Si2 173.6(4) . .
C44 C43 Si2 117.3(10) . .
C44 C43 H43A 108.0 . .
Si2 C43 H43A 108.0 . .
C44 C43 H43B 108.0 . .
Si2 C43 H43B 108.0 . .
H43A C43 H43B 107.2 . .
C45 C44 C46 113.5(13) . .
C45 C44 C43 112.1(13) . .
C46 C44 C43 112.1(12) . .
C45 C44 H44 106.2 . .
C46 C44 H44 106.2 . .
C43 C44 H44 106.2 . .
C44' C43' Si2 115.2(14) . .
C44' C43' H43C 108.5 . .
Si2 C43' H43C 108.5 . .
C44' C43' H43D 108.5 . .
Si2 C43' H43D 108.5 . .
H43C C43' H43D 107.5 . .
C45' C44' C43' 113.1(16) . .
C45' C44' C46' 111.1(15) . .
C43' C44' C46' 116.0(15) . .
C45' C44' H44' 105.2 . .
C43' C44' H44' 105.2 . .
C46' C44' H44' 105.2 . .
C44' C45' H45D 109.5 . .
C44' C45' H45E 109.5 . .
H45D C45' H45E 109.5 . .
C44' C45' H45F 109.5 . .
H45D C45' H45F 109.5 . .
H45E C45' H45F 109.5 . .
C44' C46' H46D 109.5 . .
C44' C46' H46E 109.5 . .
H46D C46' H46E 109.5 . .
C44' C46' H46F 109.5 . .
H46D C46' H46F 109.5 . .
H46E C46' H46F 109.5 . .
C48 C47 Si2 117.4(10) . .
C48 C47 H47A 107.9 . .
Si2 C47 H47A 107.9 . .
C48 C47 H47B 107.9 . .
Si2 C47 H47B 107.9 . .
H47A C47 H47B 107.2 . .
C47 C48 C49 111.9(12) . .
C47 C48 C50 114.1(12) . .
C49 C48 C50 107.8(12) . .
C47 C48 H48 107.6 . .
C49 C48 H48 107.6 . .
C50 C48 H48 107.6 . .
C48' C47' Si2 120.5(10) . .
C48' C47' H47C 107.2 . .
Si2 C47' H47C 107.2 . .
C48' C47' H47D 107.2 . .
Si2 C47' H47D 107.2 . .
H47C C47' H47D 106.8 . .
C49' C48' C47' 114.6(15) . .
C49' C48' C50' 108.8(14) . .
C47' C48' C50' 115.3(15) . .
C49' C48' H48' 105.7 . .
C47' C48' H48' 105.7 . .
C50' C48' H48' 105.7 . .
C48' C49' H49D 109.5 . .
C48' C49' H49E 109.5 . .
H49D C49' H49E 109.5 . .
C48' C49' H49F 109.5 . .
H49D C49' H49F 109.5 . .
H49E C49' H49F 109.5 . .
C48' C50' H50D 109.5 . .
C48' C50' H50E 109.5 . .
H50D C50' H50E 109.5 . .
C48' C50' H50F 109.5 . .
H50D C50' H50F 109.5 . .
H50E C50' H50F 109.5 . .
C52 C51 Si2 118.4(4) . .
C52 C51 H51A 107.7 . .
Si2 C51 H51A 107.7 . .
C52 C51 H51B 107.7 . .
Si2 C51 H51B 107.7 . .
H51A C51 H51B 107.1 . .
C54 C52 C51 115.9(7) . .
C54 C52 C53 110.2(6) . .
C51 C52 C53 110.5(6) . .
C54 C52 H52 106.5 . .
C51 C52 H52 106.5 . .
C53 C52 H52 106.5 . .
C52 C53 H53A 109.5 . .
C52 C53 H53B 109.5 . .
H53A C53 H53B 109.5 . .
C52 C53 H53C 109.5 . .
H53A C53 H53C 109.5 . .
H53B C53 H53C 109.5 . .
C52 C54 H54A 109.5 . .
C52 C54 H54B 109.5 . .
H54A C54 H54B 109.5 . .
C52 C54 H54C 109.5 . .
H54A C54 H54C 109.5 . .
H54B C54 H54C 109.5 . .
C2S C1S H1S1 109.5 . .
C2S C1S H1S2 109.5 . .
H1S1 C1S H1S2 109.5 . .
C2S C1S H1S3 109.5 . .
H1S1 C1S H1S3 109.5 . .
H1S2 C1S H1S3 109.5 . .
C1S C2S C3S 109.7(16) . .
C1S C2S H2S1 109.7 . .
C3S C2S H2S1 109.7 . .
C1S C2S H2S2 109.7 . .
C3S C2S H2S2 109.7 . .
H2S1 C2S H2S2 108.2 . .
C3S C3S C2S 110.2(18) 2_776 .
C3S C3S H3S1 109.6 2_776 .
C2S C3S H3S1 109.6 . .
C3S C3S H3S2 109.6 2_776 .
C2S C3S H3S2 109.6 . .
H3S1 C3S H3S2 108.1 . .

loop_
_geom_bond_atom_site_label_1
_geom_bond_atom_site_label_2
_geom_bond_distance
_geom_bond_site_symmetry_2
Si1 C33' 1.69(2) .
Si1 C28 1.825(5) .
Si1 C29 1.830(8) .
Si1 C37 1.839(10) .
Si1 C29' 1.886(17) .
Si1 C33 1.924(11) .
Si1 C37' 2.01(2) .
Si2 C43' 1.653(14) .
Si2 C47 1.741(11) .
Si2 C42 1.829(5) .
Si2 C51 1.858(6) .
Si2 C43 2.056(15) .
Si2 C47' 2.065(15) .
C1 C26 1.366(6) .
C1 C27 1.422(6) .
C1 C2 1.443(6) .
C2 C3 1.382(6) .
C2 C11 1.419(6) .
C3 C4 1.393(6) .
C3 H3 0.9500 .
C4 C9 1.408(7) .
C4 C5 1.421(6) .
C5 C6 1.351(7) .
C5 H5 0.9500 .
C6 C7 1.401(7) .
C6 H6 0.9500 .
C7 C8 1.349(7) .
C7 H7 0.9500 .
C8 C9 1.421(6) .
C8 H8 0.9500 .
C9 C10 1.384(6) .
C10 C11 1.392(6) .
C10 H10 0.9500 .
C11 C12 1.425(6) .
C12 C13 1.368(6) .
C12 C41 1.423(6) .
C13 C26 1.417(6) .
C13 C14 1.511(6) .
C14 C15 1.505(6) .
C14 C25 1.589(6) 2_676
C14 H14 1.0000 .
C15 C16 1.350(6) .
C15 C24 1.418(6) .
C16 C17 1.409(7) .
C16 H16 0.9500 .
C17 C22 1.402(7) .
C17 C18 1.417(7) .
C18 C19 1.370(8) .
C18 H18 0.9500 .
C19 C20 1.390(8) .
C19 H19 0.9500 .
C20 C21 1.345(8) .
C20 H20 0.9500 .
C21 C22 1.403(7) .
C21 H21 0.9500 .
C22 C23 1.401(7) .
C23 C24 1.361(6) .
C23 H23 0.9500 .
C24 C25 1.504(6) .
C25 C26 1.502(6) .
C25 C14 1.589(6) 2_676
C25 H25 1.0000 .
C27 C28 1.195(6) .
C29 C30 1.499(10) .
C29 H29A 0.9900 .
C29 H29B 0.9900 .
C30 C31 1.503(10) .
C30 C32 1.604(11) .
C30 H30 1.0000 .
C31 H31A 0.9800 .
C31 H31B 0.9800 .
C31 H31C 0.9800 .
C32 H32A 0.9800 .
C32 H32B 0.9800 .
C32 H32C 0.9800 .
C29' C30' 1.536(17) .
C29' H29C 0.9900 .
C29' H29D 0.9900 .
C30' C31' 1.505(17) .
C30' C32' 1.616(17) .
C30' H30' 1.0000 .
C31' H31D 0.9800 .
C31' H31E 0.9800 .
C31' H31F 0.9800 .
C32' H32D 0.9800 .
C32' H32E 0.9800 .
C32' H32F 0.9800 .
C33 C34 1.416(13) .
C33 H33A 0.9900 .
C33 H33B 0.9900 .
C34 C36 1.423(14) .
C34 C35 1.539(16) .
C34 H34 1.0000 .
C35 H35A 0.9800 .
C35 H35B 0.9800 .
C35 H35C 0.9800 .
C36 H36A 0.9800 .
C36 H36B 0.9800 .
C36 H36C 0.9800 .
C33' C34' 1.41(2) .
C33' H33C 0.9900 .
C33' H33D 0.9900 .
C34' C36' 1.46(2) .
C34' C35' 1.56(2) .
C34' H34' 1.0000 .
C35' H35D 0.9800 .
C35' H35E 0.9800 .
C35' H35F 0.9800 .
C36' H36D 0.9800 .
C36' H36E 0.9800 .
C36' H36F 0.9800 .
C37 C38 1.392(17) .
C37 H37A 0.9900 .
C37 H37B 0.9900 .
C38 C39 1.487(16) .
C38 C40 1.51(2) .
C38 H38 1.0000 .
C39 H39A 0.9800 .
C39 H39B 0.9800 .
C39 H39C 0.9800 .
C40 H40A 0.9800 .
C40 H40B 0.9800 .
C40 H40C 0.9800 .
C37' C38' 1.420(18) .
C37' H37C 0.9900 .
C37' H37D 0.9900 .
C38' C39' 1.492(18) .
C38' C40' 1.51(2) .
C38' H38' 1.0000 .
C39' H39D 0.9800 .
C39' H39E 0.9800 .
C39' H39F 0.9800 .
C40' H40D 0.9800 .
C40' H40E 0.9800 .
C40' H40F 0.9800 .
C41 C42 1.197(6) .
C43 C44 1.502(17) .
C43 H43A 0.9900 .
C43 H43B 0.9900 .
C44 C45 1.416(17) .
C44 C46 1.492(15) .
C44 H44 1.0000 .
C45 H45A 0.9800 .
C45 H45B 0.9800 .
C45 H45C 0.9800 .
C46 H46A 0.9800 .
C46 H46B 0.9800 .
C46 H46C 0.9800 .
C43' C44' 1.457(18) .
C43' H43C 0.9900 .
C43' H43D 0.9900 .
C44' C45' 1.444(19) .
C44' C46' 1.509(17) .
C44' H44' 1.0000 .
C45' H45D 0.9800 .
C45' H45E 0.9800 .
C45' H45F 0.9800 .
C46' H46D 0.9800 .
C46' H46E 0.9800 .
C46' H46F 0.9800 .
C47 C48 1.468(16) .
C47 H47A 0.9900 .
C47 H47B 0.9900 .
C48 C49 1.516(16) .
C48 C50 1.534(15) .
C48 H48 1.0000 .
C49 H49A 0.9800 .
C49 H49B 0.9800 .
C49 H49C 0.9800 .
C50 H50A 0.9800 .
C50 H50B 0.9800 .
C50 H50C 0.9800 .
C47' C48' 1.497(18) .
C47' H47C 0.9900 .
C47' H47D 0.9900 .
C48' C49' 1.486(19) .
C48' C50' 1.538(16) .
C48' H48' 1.0000 .
C49' H49D 0.9800 .
C49' H49E 0.9800 .
C49' H49F 0.9800 .
C50' H50D 0.9800 .
C50' H50E 0.9800 .
C50' H50F 0.9800 .
C51 C52 1.484(9) .
C51 H51A 0.9900 .
C51 H51B 0.9900 .
C52 C54 1.467(10) .
C52 C53 1.515(10) .
C52 H52 1.0000 .
C53 H53A 0.9800 .
C53 H53B 0.9800 .
C53 H53C 0.9800 .
C54 H54A 0.9800 .
C54 H54B 0.9800 .
C54 H54C 0.9800 .
C1S C2S 1.27(3) .
C1S H1S1 0.9800 .
C1S H1S2 0.9800 .
C1S H1S3 0.9800 .
C2S C3S 1.535(18) .
C2S H2S1 0.9900 .
C2S H2S2 0.9900 .
C3S C3S 1.33(3) 2_776
C3S H3S1 0.9900 .
C3S H3S2 0.9900 .

loop_
_geom_torsion_atom_site_label_1
_geom_torsion_atom_site_label_2
_geom_torsion_atom_site_label_3
_geom_torsion_atom_site_label_4
_geom_torsion
_geom_torsion_site_symmetry_1
_geom_torsion_site_symmetry_4
C26 C1 C2 C3 177.5(4) . .
C27 C1 C2 C3 -5.0(6) . .
C26 C1 C2 C11 -1.0(6) . .
C27 C1 C2 C11 176.5(4) . .
C11 C2 C3 C4 0.1(6) . .
C1 C2 C3 C4 -178.4(4) . .
C2 C3 C4 C9 -0.2(6) . .
C2 C3 C4 C5 177.3(4) . .
C3 C4 C5 C6 -178.7(4) . .
C9 C4 C5 C6 -1.2(6) . .
C4 C5 C6 C7 0.9(7) . .
C5 C6 C7 C8 -0.7(7) . .
C6 C7 C8 C9 0.9(7) . .
C3 C4 C9 C10 -0.4(6) . .
C5 C4 C9 C10 -178.0(4) . .
C3 C4 C9 C8 178.9(4) . .
C5 C4 C9 C8 1.3(6) . .
C7 C8 C9 C10 178.1(4) . .
C7 C8 C9 C4 -1.3(7) . .
C4 C9 C10 C11 1.2(6) . .
C8 C9 C10 C11 -178.1(4) . .
C9 C10 C11 C2 -1.3(6) . .
C9 C10 C11 C12 178.5(4) . .
C3 C2 C11 C10 0.7(6) . .
C1 C2 C11 C10 179.2(4) . .
C3 C2 C11 C12 -179.2(4) . .
C1 C2 C11 C12 -0.6(6) . .
C10 C11 C12 C13 -178.8(4) . .
C2 C11 C12 C13 1.1(6) . .
C10 C11 C12 C41 0.8(6) . .
C2 C11 C12 C41 -179.4(4) . .
C41 C12 C13 C26 -179.4(4) . .
C11 C12 C13 C26 0.1(6) . .
C41 C12 C13 C14 2.2(6) . .
C11 C12 C13 C14 -178.3(4) . .
C12 C13 C14 C15 132.8(4) . .
C26 C13 C14 C15 -45.7(5) . .
C12 C13 C14 C25 -101.9(4) . 2_676
C26 C13 C14 C25 79.7(4) . 2_676
C13 C14 C15 C16 -131.1(4) . .
C25 C14 C15 C16 104.2(5) 2_676 .
C13 C14 C15 C24 47.1(5) . .
C25 C14 C15 C24 -77.5(4) 2_676 .
C24 C15 C16 C17 0.1(6) . .
C14 C15 C16 C17 178.2(4) . .
C15 C16 C17 C22 1.2(6) . .
C15 C16 C17 C18 -177.7(4) . .
C22 C17 C18 C19 1.3(7) . .
C16 C17 C18 C19 -179.8(4) . .
C17 C18 C19 C20 -0.2(7) . .
C18 C19 C20 C21 -0.8(8) . .
C19 C20 C21 C22 0.5(8) . .
C16 C17 C22 C23 -1.4(6) . .
C18 C17 C22 C23 177.6(4) . .
C16 C17 C22 C21 179.5(4) . .
C18 C17 C22 C21 -1.5(6) . .
C20 C21 C22 C23 -178.4(5) . .
C20 C21 C22 C17 0.6(8) . .
C17 C22 C23 C24 0.4(6) . .
C21 C22 C23 C24 179.4(4) . .
C22 C23 C24 C15 0.9(6) . .
C22 C23 C24 C25 -177.3(4) . .
C16 C15 C24 C23 -1.2(6) . .
C14 C15 C24 C23 -179.5(4) . .
C16 C15 C24 C25 177.2(4) . .
C14 C15 C24 C25 -1.1(5) . .
C23 C24 C25 C26 131.9(4) . .
C15 C24 C25 C26 -46.3(5) . .
C23 C24 C25 C14 -103.6(5) . 2_676
C15 C24 C25 C14 78.2(4) . 2_676
C27 C1 C26 C13 -175.1(4) . .
C2 C1 C26 C13 2.2(6) . .
C27 C1 C26 C25 3.1(6) . .
C2 C1 C26 C25 -179.6(4) . .
C12 C13 C26 C1 -1.8(6) . .
C14 C13 C26 C1 176.7(4) . .
C12 C13 C26 C25 179.9(4) . .
C14 C13 C26 C25 -1.6(5) . .
C24 C25 C26 C1 -130.6(4) . .
C14 C25 C26 C1 105.1(4) 2_676 .
C24 C25 C26 C13 47.8(5) . .
C14 C25 C26 C13 -76.6(4) 2_676 .
C33' Si1 C29 C30 83.8(14) . .
C28 Si1 C29 C30 -68.2(8) . .
C37 Si1 C29 C30 168.9(8) . .
C29' Si1 C29 C30 27.3(11) . .
C33 Si1 C29 C30 51.9(8) . .
C37' Si1 C29 C30 -168.6(10) . .
Si1 C29 C30 C31 65.2(10) . .
Si1 C29 C30 C32 -175.9(7) . .
C33' Si1 C29' C30' -174.4(15) . .
C28 Si1 C29' C30' 59.9(16) . .
C29 Si1 C29' C30' -36.8(11) . .
C37 Si1 C29' C30' -89.7(16) . .
C33 Si1 C29' C30' 166.5(16) . .
C37' Si1 C29' C30' -52.6(17) . .
Si1 C29' C30' C31' -73(2) . .
Si1 C29' C30' C32' 170.6(14) . .
C33' Si1 C33 C34 38.9(16) . .
C28 Si1 C33 C34 -64.6(12) . .
C29 Si1 C33 C34 173.7(11) . .
C37 Si1 C33 C34 53.0(12) . .
C29' Si1 C33 C34 -173.9(13) . .
C37' Si1 C33 C34 83.7(15) . .
Si1 C33 C34 C36 42(2) . .
Si1 C33 C34 C35 -176.0(10) . .
C28 Si1 C33' C34' 8(4) . .
C29 Si1 C33' C34' -143(3) . .
C37 Si1 C33' C34' 113(4) . .
C29' Si1 C33' C34' -116(4) . .
C33 Si1 C33' C34' -81(4) . .
C37' Si1 C33' C34' 127(3) . .
Si1 C33' C34' C36' 25(5) . .
Si1 C33' C34' C35' 155(3) . .
C33' Si1 C37 C38 166.8(14) . .
C28 Si1 C37 C38 -84.7(10) . .
C29 Si1 C37 C38 39.1(12) . .
C29' Si1 C37 C38 65.2(15) . .
C33 Si1 C37 C38 158.5(10) . .
C37' Si1 C37 C38 6.4(12) . .
Si1 C37 C38 C39 -165.7(12) . .
Si1 C37 C38 C40 69.5(14) . .
C33' Si1 C37' C38' -89(2) . .
C28 Si1 C37' C38' 34.1(19) . .
C29 Si1 C37' C38' 142.4(19) . .
C37 Si1 C37' C38' -69.0(16) . .
C29' Si1 C37' C38' 150.7(17) . .
C33 Si1 C37' C38' -115.0(16) . .
Si1 C37' C38' C39' 66(2) . .
Si1 C37' C38' C40' -174.3(18) . .
C43' Si2 C43 C44 57.3(19) . .
C47 Si2 C43 C44 62.3(13) . .
C42 Si2 C43 C44 -61.3(13) . .
C51 Si2 C43 C44 -175.4(11) . .
C47' Si2 C43 C44 63.2(14) . .
Si2 C43 C44 C45 77.2(17) . .
Si2 C43 C44 C46 -153.8(12) . .
C47 Si2 C43' C44' 175.7(16) . .
C42 Si2 C43' C44' 61.1(17) . .
C51 Si2 C43' C44' -69.6(15) . .
C43 Si2 C43' C44' -9.2(15) . .
C47' Si2 C43' C44' 175.4(13) . .
Si2 C43' C44' C45' -72(2) . .
Si2 C43' C44' C46' 158.4(14) . .
C43' Si2 C47 C48 -144.9(14) . .
C42 Si2 C47 C48 -29.0(14) . .
C51 Si2 C47 C48 99.1(11) . .
C43 Si2 C47 C48 -146.9(12) . .
C47' Si2 C47 C48 34.6(10) . .
Si2 C47 C48 C49 79.4(16) . .
Si2 C47 C48 C50 -157.8(11) . .
C43' Si2 C47' C48' -81.0(16) . .
C47 Si2 C47' C48' -81.6(18) . .
C42 Si2 C47' C48' 42.9(15) . .
C51 Si2 C47' C48' 154.6(14) . .
C43 Si2 C47' C48' -83.5(16) . .
Si2 C47' C48' C49' 57(2) . .
Si2 C47' C48' C50' -175.7(12) . .
C43' Si2 C51 C52 159.0(8) . .
C47 Si2 C51 C52 -107.9(7) . .
C42 Si2 C51 C52 24.1(6) . .
C43 Si2 C51 C52 137.8(7) . .
C47' Si2 C51 C52 -83.3(7) . .
Si2 C51 C52 C54 62.3(7) . .
Si2 C51 C52 C53 -171.3(5) . .
C1S C2S C3S C3S 176(2) . 2_776
